data_7717475
loop_
_publ_author_name
'Duffin, Rebekah N.'
'Kelderman, Jenisi'
'Herdman, Megan'
'Andrews, Philip Craig'

_publ_section_title
;
 Highly selective organo-gallium hydroxamate mediated inhibition of
 antibiotic resistant Klebsiella pneumoniae
;
_journal_name_full 'Dalton Transactions'
_journal_paper_doi 10.1039/D4DT02440K
_journal_year 2024
_chemical_formula_moiety '2(C20 H31 Ga4 N O4)'
_chemical_formula_sum 'C40 H62 Ga8 N2 O8'
_chemical_formula_weight 1256.67
_space_group_crystal_system triclinic
_space_group_IT_number 2
_space_group_name_Hall '-P 1'
_space_group_name_H-M_alt 'P -1'
_atom_sites_solution_hydrogens geom
_atom_sites_solution_primary dual
_audit_creation_date 2022-09-26
_audit_creation_method
;
Olex2 1.5
(compiled 2021.12.09 svn.r5202d8cf for OlexSys, GUI svn.r6439)
;
_audit_update_record
;
2024-02-01 deposited with the CCDC.	2024-11-06 downloaded from the CCDC.
;
_cell_angle_alpha 85.4710(10)
_cell_angle_beta 86.0980(10)
_cell_angle_gamma 77.3800(10)
_cell_formula_units_Z 2
_cell_length_a 9.76440(10)
_cell_length_b 12.35930(10)
_cell_length_c 22.2325(3)
_cell_measurement_reflns_used 32999
_cell_measurement_temperature 123.00(10)
_cell_measurement_theta_max 80.0560
_cell_measurement_theta_min 3.6530
_cell_volume 2606.49(5)
_computing_cell_refinement 'CrysAlisPro 1.171.41.113a (Rigaku OD, 2021)'
_computing_data_collection 'CrysAlisPro 1.171.41.113a (Rigaku OD, 2021)'
_computing_data_reduction 'CrysAlisPro 1.171.41.113a (Rigaku OD, 2021)'
_computing_molecular_graphics 'Olex2 1.5 (Dolomanov et al., 2009)'
_computing_publication_material 'Olex2 1.5 (Dolomanov et al., 2009)'
_computing_structure_refinement 'SHELXL 2018/3 (Sheldrick, 2015)'
_computing_structure_solution 'SHELXT  (Sheldrick, 2015)'
_diffrn_ambient_environment N~2~
_diffrn_ambient_temperature 123.00(10)
_diffrn_detector 'Hybrid Pixel Array Detector'
_diffrn_detector_area_resol_mean 10.0000
_diffrn_detector_type HyPix
_diffrn_measured_fraction_theta_full 1.000
_diffrn_measured_fraction_theta_max 0.978
_diffrn_measurement_details
;
List of Runs (angles in degrees, time in seconds):

  # Type    Start    End  Width  t~exp~   \w     \q     \k     \f   Frames
#--------------------------------------------------------------------------
  1  \w    109.00 177.00   0.50    0.33    --  111.50  30.00 150.00  136
  2  \w    104.00 178.00   0.50    0.33    --  111.50  45.00  30.00  148
  3  \w    108.00 178.00   0.50    0.33    --  111.50  30.00 -30.00  140
  4  \w    101.00 178.00   0.50    0.33    --  111.50  80.00 -86.00  154
  5  \w    107.00 178.00   0.50    0.33    --  111.50  15.00-120.00  142
  6  \w     63.00 118.00   0.50    0.33    --  111.50   0.00 -90.00  110
  7  \w     67.00 116.00   0.50    0.33    --  111.50   0.00   0.00   98
  8  \w     76.00 109.00   0.50    0.33    --  111.50   0.00 150.00   66
  9  \w     40.00  66.00   0.50    0.33    --  111.50 -30.00 120.00   52
 10  \w    -20.00  71.00   0.50    0.08    --   50.49 -80.00 150.00  182
 11  \w     41.00 133.00   0.50    0.33    --  111.50 -80.00 150.00  184
 12  \w     41.00  76.00   0.50    0.33    --  111.50 -45.00 150.00   70
 13  \w     41.00  76.00   0.50    0.33    --  111.50 -45.00  60.00   70
 14  \w     41.00  76.00   0.50    0.33    --  111.50 -45.00 120.00   70
 15  \w     41.00 125.00   0.50    0.33    --  111.50 -61.00  30.00  168
 16  \w     41.00  76.00   0.50    0.33    --  111.50 -45.00  30.00   70
 17  \w     41.00  76.00   0.50    0.33    --  111.50 -45.00   0.00   70
 18  \w     40.00  65.00   0.50    0.33    --  111.50 -30.00  60.00   50
 19  \w     41.00  76.00   0.50    0.33    --  111.50 -45.00 -30.00   70
 20  \w     41.00  66.00   0.50    0.33    --  111.50 -30.00 -30.00   50
 21  \w     45.00  76.00   0.50    0.33    --  111.50 -45.00 -60.00   62
 22  \w     40.00  66.00   0.50    0.33    --  111.50 -30.00-180.00   52
 23  \w     42.00  71.00   0.50    0.33    --  111.50 -45.00-180.00   58
 24  \w     69.00 119.00   0.50    0.33    --  111.50 -61.00-150.00  100
 25  \w     41.00 106.00   0.50    0.33    --  111.50 -94.00 -30.00  130
 26  \w     46.00  72.00   0.50    0.33    --  111.50-108.00 -41.14   52
 27  \w     78.00 108.00   0.50    0.33    --  111.50-108.00 -41.14   60
 28  \w     41.00 108.00   0.50    0.33    --  111.50-110.00 -61.85  134
 29  \w     41.00 111.00   0.50    0.33    --  111.50-125.00 -60.00  140
 30  \w     41.00 106.00   0.50    0.33    --  111.50 -94.00   0.00  130
 31  \w     41.00 106.00   0.50    0.33    --  111.50 -94.00  90.00  130
 32  \w     68.00 105.00   0.50    0.33    --  111.50 -94.00  30.00   74
 33  \w     41.00 106.00   0.50    0.33    --  111.50 -94.00 120.00  130
 34  \w     41.00 106.00   0.50    0.33    --  111.50 -94.00 150.00  130
 35  \w     46.00 107.00   0.50    0.33    --  111.50-103.00 160.85  122
 36  \w     41.00 106.00   0.50    0.33    --  111.50 -94.00  60.00  130
 37  \w     34.00  95.00   0.50    0.08    --   50.49-125.00  30.00  122
 38  \w     41.00  77.00   0.50    0.33    --  111.50 -94.00 -60.00   72
 39  \w     78.00 104.00   0.50    0.33    --  111.50 -94.00-120.00   52
 40  \w     73.00 106.00   0.50    0.33    --  111.50 -97.00-171.03   66
 41  \w     43.00 105.00   0.50    0.33    --  111.50 -94.00-150.00  124
 42  \w    -71.00  21.00   0.50    0.08    --  -50.49  80.00 -86.00  184
 43  \w   -111.00 -18.00   0.50    0.33    --  -90.00  80.00 -86.00  186
 44  \w    -56.00  20.00   0.50    0.08    --  -50.49  38.00-180.00  152
 45  \w    -55.00  21.00   0.50    0.08    --  -50.49  19.00 -90.00  152
 46  \w    -99.00 -44.00   0.50    0.08    --  -50.49   0.00 -90.00  110
 47  \w   -161.00 -85.00   0.50    0.33    --  -90.00 -30.00-180.00  152
 48  \w   -122.00 -73.00   0.50    0.08    --  -50.49-125.00 -90.00   98
 49  \w   -122.00 -73.00   0.50    0.08    --  -50.49-125.00   0.00   98
 50  \w   -161.00 -79.00   0.50    0.33    --  -90.00 -80.00 150.00  164
 51  \w    -86.00 -13.00   0.50    0.08    --  -50.49 125.00  30.00  146
;
_diffrn_measurement_device 'four-circle diffractometer'
_diffrn_measurement_device_type 'XtaLAB Synergy, Dualflex, HyPix'
_diffrn_measurement_method '\w scans'
_diffrn_orient_matrix_type 'CrysAlisPro convention (1999,Acta A55,543-557)'
_diffrn_orient_matrix_UB_11 -0.0212456000
_diffrn_orient_matrix_UB_12 -0.0880402000
_diffrn_orient_matrix_UB_13 0.0507579000
_diffrn_orient_matrix_UB_21 0.1272116000
_diffrn_orient_matrix_UB_22 0.0201736000
_diffrn_orient_matrix_UB_23 0.0314017000
_diffrn_orient_matrix_UB_31 -0.0978664000
_diffrn_orient_matrix_UB_32 0.0907136000
_diffrn_orient_matrix_UB_33 0.0358115000
_diffrn_radiation_monochromator mirror
_diffrn_radiation_probe x-ray
_diffrn_radiation_type 'Cu K\a'
_diffrn_radiation_wavelength 1.54184
_diffrn_reflns_av_R_equivalents 0.0673
_diffrn_reflns_av_unetI/netI 0.0462
_diffrn_reflns_Laue_measured_fraction_full 1.000
_diffrn_reflns_Laue_measured_fraction_max 0.978
_diffrn_reflns_limit_h_max 12
_diffrn_reflns_limit_h_min -12
_diffrn_reflns_limit_k_max 15
_diffrn_reflns_limit_k_min -15
_diffrn_reflns_limit_l_max 28
_diffrn_reflns_limit_l_min -27
_diffrn_reflns_number 54923
_diffrn_reflns_point_group_measured_fraction_full 1.000
_diffrn_reflns_point_group_measured_fraction_max 0.978
_diffrn_reflns_theta_full 67.684
_diffrn_reflns_theta_max 80.420
_diffrn_reflns_theta_min 3.673
_diffrn_source 'micro-focus sealed X-ray tube'
_diffrn_source_type 'PhotonJet (Cu) X-ray Source'
_exptl_absorpt_coefficient_mu 4.906
_exptl_absorpt_correction_T_max 1.00000
_exptl_absorpt_correction_T_min 0.72458
_exptl_absorpt_correction_type multi-scan
_exptl_absorpt_process_details
;
CrysAlisPro 1.171.41.113a (Rigaku Oxford Diffraction, 2021)
Empirical absorption correction using spherical harmonics,
implemented in SCALE3 ABSPACK scaling algorithm.
;
_exptl_crystal_colour 'clear whiteish colourless'
_exptl_crystal_colour_lustre clear
_exptl_crystal_colour_modifier whiteish
_exptl_crystal_colour_primary colourless
_exptl_crystal_density_diffrn 1.601
_exptl_crystal_description plate
_exptl_crystal_F_000 1256
_exptl_crystal_preparation hexane
_exptl_crystal_recrystallization_method hexane
_exptl_crystal_size_max 0.12
_exptl_crystal_size_mid 0.07
_exptl_crystal_size_min 0.03
_refine_diff_density_max 1.363
_refine_diff_density_min -1.128
_refine_diff_density_rms 0.110
_refine_ls_extinction_method none
_refine_ls_goodness_of_fit_ref 1.112
_refine_ls_hydrogen_treatment constr
_refine_ls_matrix_type full
_refine_ls_number_parameters 537
_refine_ls_number_reflns 11188
_refine_ls_number_restraints 0
_refine_ls_restrained_S_all 1.112
_refine_ls_R_factor_all 0.0497
_refine_ls_R_factor_gt 0.0451
_refine_ls_shift/su_max 0.003
_refine_ls_shift/su_mean 0.000
_refine_ls_structure_factor_coef Fsqd
_refine_ls_weighting_details 'w=1/[\s^2^(Fo^2^)+(0.0622P)^2^+3.2609P] where P=(Fo^2^+2Fc^2^)/3'
_refine_ls_weighting_scheme calc
_refine_ls_wR_factor_gt 0.1248
_refine_ls_wR_factor_ref 0.1285
_reflns_Friedel_coverage 0.000
_reflns_number_gt 9858
_reflns_number_total 11188
_reflns_threshold_expression 'I > 2\s(I)'
_cod_data_source_file d4dt02440k2.cif
_cod_data_source_block game2bpha_auto
_cod_database_code 7717475
_shelx_shelxl_version_number 2018/3
_chemical_oxdiff_formula 'Ga C H N O'
_shelx_space_group_comment
;
The symmetry employed for this shelxl refinement is uniquely defined
by the following loop, which should always be used as a source of
symmetry information in preference to the above space-group names.
They are only intended as comments.
;
_shelx_estimated_absorpt_t_max 0.867
_shelx_estimated_absorpt_t_min 0.591
_olex2_refinement_description
;
1. Fixed Uiso
 At 1.2 times of:
  All C(H) groups
 At 1.5 times of:
  All C(H,H,H) groups
2.a Aromatic/amide H refined with riding coordinates:
 C12(H12), C6(H6), C8(H8), C11(H11), C10(H10), C26(H26), C31(H31), C2(H2),
 C5(H5), C9(H9), C32(H32), C28(H28), C22(H22), C29(H29), C3(H3), C4(H4),
 C30(H30), C25(H25), C23(H23), C24(H24)
2.b Idealised Me refined as rotating group:
 C18(H18A,H18B,H18C), C16(H16A,H16B,H16C), C15(H15A,H15B,H15C), C14(H14A,H14B,
 H14C), C19(H19A,H19B,H19C), C17(H17A,H17B,H17C), C20(H20A,H20B,H20C), C40(H40A,
 H40B,H40C), C38(H38A,H38B,H38C), C34(H34A,H34B,H34C), C39(H39A,H39B,H39C),
 C36(H36A,H36B,H36C), C37(H37A,H37B,H37C), C35(H35A,H35B,H35C)
;
_olex2_submission_special_instructions 'No special instructions were received'
_oxdiff_exptl_absorpt_empirical_details
;
Empirical correction (ABSPACK) includes:
- Absorption correction using spherical harmonics
- Frame scaling
;
_oxdiff_exptl_absorpt_empirical_full_max 2.324
_oxdiff_exptl_absorpt_empirical_full_min 0.474

loop_
_space_group_symop_operation_xyz
'x, y, z'
'-x, -y, -z'

loop_
_atom_site_label
_atom_site_type_symbol
_atom_site_fract_x
_atom_site_fract_y
_atom_site_fract_z
_atom_site_U_iso_or_equiv
_atom_site_adp_type
_atom_site_occupancy
_atom_site_site_symmetry_order
_atom_site_calc_flag
_atom_site_refinement_flags_posn
_atom_site_refinement_flags_adp
_atom_site_refinement_flags_occupancy
_atom_site_disorder_assembly
_atom_site_disorder_group
Ga3 Ga 0.35226(4) 0.61642(3) 0.98462(2) 0.02471(10) Uani 1 1 d . . . . .
Ga2 Ga 0.56489(4) 0.75509(3) 0.91811(2) 0.02768(10) Uani 1 1 d . . . . .
Ga1 Ga 0.37867(4) 0.57301(3) 0.84424(2) 0.02848(10) Uani 1 1 d . . . . .
Ga4 Ga 0.62720(4) 0.63715(3) 1.05585(2) 0.02936(11) Uani 1 1 d . . . . .
Ga8 Ga 0.62506(6) 0.46606(4) 0.56082(2) 0.03924(12) Uani 1 1 d . . . . .
Ga7 Ga 0.46003(6) 0.27883(4) 0.61272(2) 0.04173(13) Uani 1 1 d . . . . .
Ga6 Ga 0.72029(6) 0.46753(4) 0.41734(2) 0.04577(14) Uani 1 1 d . . . . .
Ga5 Ga 0.77509(7) 0.23408(4) 0.50735(2) 0.04649(14) Uani 1 1 d . . . . .
O1 O 0.4165(2) 0.72179(17) 0.86573(10) 0.0263(4) Uani 1 1 d . . . . .
O4 O 0.3828(2) 0.51512(18) 0.92544(11) 0.0282(5) Uani 1 1 d . . . . .
O2 O 0.2210(2) 0.75141(18) 0.95149(11) 0.0300(5) Uani 1 1 d . . . . .
O3 O 0.5201(2) 0.66337(19) 0.98484(10) 0.0282(5) Uani 1 1 d . . . . .
O6 O 0.7494(3) 0.3926(2) 0.62679(12) 0.0401(6) Uani 1 1 d . . . . .
O5 O 0.6706(3) 0.2220(2) 0.59052(12) 0.0406(6) Uani 1 1 d . . . . .
O8 O 0.7018(4) 0.3880(2) 0.49457(12) 0.0446(7) Uani 1 1 d . . . . .
N1 N 0.2998(3) 0.8088(2) 0.85947(13) 0.0284(6) Uani 1 1 d . . . . .
O7 O 0.4556(3) 0.4247(2) 0.57837(13) 0.0416(6) Uani 1 1 d . . . . .
N2 N 0.7562(4) 0.2088(3) 0.63935(14) 0.0375(7) Uani 1 1 d . . . . .
C13 C 0.2072(3) 0.8199(2) 0.90636(15) 0.0270(6) Uani 1 1 d . . . . .
C7 C 0.0844(4) 0.9151(3) 0.90831(16) 0.0302(7) Uani 1 1 d . . . . .
C18 C 0.2474(4) 0.5891(3) 1.05967(16) 0.0332(7) Uani 1 1 d . . . . .
H18A H 0.155919 0.575742 1.050642 0.050 Uiso 1 1 calc R U . . .
H18B H 0.233389 0.654040 1.083814 0.050 Uiso 1 1 calc R U . . .
H18C H 0.300108 0.523865 1.082396 0.050 Uiso 1 1 calc R U . . .
C1 C 0.2945(4) 0.8657(3) 0.80067(16) 0.0308(7) Uani 1 1 d . . . . .
C16 C 0.7420(4) 0.7025(3) 0.87147(19) 0.0384(8) Uani 1 1 d . . . . .
H16A H 0.792585 0.632346 0.890663 0.058 Uiso 1 1 calc R U . . .
H16B H 0.800056 0.758119 0.870265 0.058 Uiso 1 1 calc R U . . .
H16C H 0.721732 0.690696 0.830202 0.058 Uiso 1 1 calc R U . . .
C12 C -0.0359(4) 0.8950(3) 0.94057(18) 0.0354(7) Uani 1 1 d . . . . .
H12 H -0.037570 0.822440 0.957878 0.043 Uiso 1 1 calc R U . . .
C33 C 0.7974(4) 0.2996(3) 0.65284(17) 0.0366(8) Uani 1 1 d . . . . .
C15 C 0.5481(4) 0.5192(3) 0.79330(19) 0.0417(8) Uani 1 1 d . . . . .
H15A H 0.550493 0.570329 0.757423 0.063 Uiso 1 1 calc R U . . .
H15B H 0.546938 0.445113 0.780842 0.063 Uiso 1 1 calc R U . . .
H15C H 0.631564 0.515275 0.816180 0.063 Uiso 1 1 calc R U . . .
C6 C 0.1777(4) 0.8759(3) 0.76745(18) 0.0385(8) Uani 1 1 d . . . . .
H6 H 0.097697 0.849896 0.784100 0.046 Uiso 1 1 calc R U . . .
C27 C 0.9008(4) 0.2946(3) 0.69942(17) 0.0365(8) Uani 1 1 d . . . . .
C8 C 0.0870(4) 1.0221(3) 0.88410(18) 0.0395(8) Uani 1 1 d . . . . .
H8 H 0.168585 1.037071 0.862230 0.047 Uiso 1 1 calc R U . . .
C11 C -0.1534(4) 0.9804(3) 0.9475(2) 0.0416(9) Uani 1 1 d . . . . .
H11 H -0.235785 0.966002 0.968898 0.050 Uiso 1 1 calc R U . . .
C14 C 0.1829(4) 0.5989(3) 0.82275(19) 0.0404(8) Uani 1 1 d . . . . .
H14A H 0.121882 0.637797 0.854662 0.061 Uiso 1 1 calc R U . . .
H14B H 0.157709 0.527568 0.818252 0.061 Uiso 1 1 calc R U . . .
H14C H 0.170911 0.644420 0.784550 0.061 Uiso 1 1 calc R U . . .
C21 C 0.7779(5) 0.0999(3) 0.66973(18) 0.0412(8) Uani 1 1 d . . . . .
C19 C 0.5239(5) 0.7280(3) 1.1207(2) 0.0468(10) Uani 1 1 d . . . . .
H19A H 0.430958 0.710446 1.128740 0.070 Uiso 1 1 calc R U . . .
H19B H 0.513059 0.806963 1.107848 0.070 Uiso 1 1 calc R U . . .
H19C H 0.576530 0.711484 1.157458 0.070 Uiso 1 1 calc R U . . .
C10 C -0.1505(4) 1.0849(3) 0.92373(19) 0.0446(9) Uani 1 1 d . . . . .
H10 H -0.231085 1.143116 0.928798 0.054 Uiso 1 1 calc R U . . .
C26 C 0.7681(5) 0.0869(4) 0.73268(19) 0.0468(9) Uani 1 1 d . . . . .
H26 H 0.748008 0.149815 0.756312 0.056 Uiso 1 1 calc R U . . .
C31 C 1.1191(5) 0.2151(3) 0.7457(2) 0.0435(9) Uani 1 1 d . . . . .
H31 H 1.201819 0.158259 0.748639 0.052 Uiso 1 1 calc R U . . .
C2 C 0.4130(4) 0.9019(3) 0.77655(19) 0.0418(9) Uani 1 1 d . . . . .
H2 H 0.493196 0.893380 0.799804 0.050 Uiso 1 1 calc R U . . .
C5 C 0.1795(5) 0.9252(3) 0.70898(19) 0.0463(10) Uani 1 1 d . . . . .
H5 H 0.099568 0.933507 0.685570 0.056 Uiso 1 1 calc R U . . .
C17 C 0.4937(4) 0.9100(3) 0.9376(2) 0.0422(9) Uani 1 1 d . . . . .
H17A H 0.520969 0.959597 0.904551 0.063 Uiso 1 1 calc R U . . .
H17B H 0.533489 0.923080 0.974984 0.063 Uiso 1 1 calc R U . . .
H17C H 0.390983 0.924755 0.943028 0.063 Uiso 1 1 calc R U . . .
C9 C -0.0318(5) 1.1072(3) 0.8923(2) 0.0467(10) Uani 1 1 d . . . . .
H9 H -0.030793 1.180629 0.876273 0.056 Uiso 1 1 calc R U . . .
C32 C 1.0226(4) 0.2109(3) 0.70369(19) 0.0407(8) Uani 1 1 d . . . . .
H32 H 1.039044 0.151276 0.677796 0.049 Uiso 1 1 calc R U . . .
C20 C 0.8237(5) 0.6478(4) 1.0333(2) 0.0518(11) Uani 1 1 d . . . . .
H20A H 0.882259 0.620676 1.067725 0.078 Uiso 1 1 calc R U . . .
H20B H 0.827223 0.725444 1.022006 0.078 Uiso 1 1 calc R U . . .
H20C H 0.858920 0.602529 0.998994 0.078 Uiso 1 1 calc R U . . .
C28 C 0.8799(4) 0.3823(4) 0.7364(2) 0.0431(9) Uani 1 1 d . . . . .
H28 H 0.799417 0.441079 0.732518 0.052 Uiso 1 1 calc R U . . .
C22 C 0.8009(5) 0.0084(4) 0.6354(2) 0.0508(10) Uani 1 1 d . . . . .
H22 H 0.805106 0.018009 0.592573 0.061 Uiso 1 1 calc R U . . .
C29 C 0.9756(5) 0.3849(4) 0.7790(2) 0.0478(10) Uani 1 1 d . . . . .
H29 H 0.958995 0.443900 0.805297 0.057 Uiso 1 1 calc R U . . .
C3 C 0.4130(5) 0.9508(4) 0.7177(2) 0.0493(10) Uani 1 1 d . . . . .
H3 H 0.493270 0.976069 0.700810 0.059 Uiso 1 1 calc R U . . .
C4 C 0.2971(6) 0.9623(3) 0.68452(19) 0.0503(11) Uani 1 1 d . . . . .
H4 H 0.297105 0.995737 0.644562 0.060 Uiso 1 1 calc R U . . .
C30 C 1.0955(5) 0.3017(4) 0.7834(2) 0.0469(9) Uani 1 1 d . . . . .
H30 H 1.161711 0.304119 0.812421 0.056 Uiso 1 1 calc R U . . .
C25 C 0.7885(5) -0.0205(4) 0.7602(2) 0.0541(11) Uani 1 1 d . . . . .
H25 H 0.785152 -0.030689 0.803021 0.065 Uiso 1 1 calc R U . . .
C40 C 0.6414(6) 0.6175(3) 0.5695(2) 0.0528(11) Uani 1 1 d . . . . .
H40A H 0.631756 0.632306 0.612447 0.079 Uiso 1 1 calc R U . . .
H40B H 0.567147 0.669044 0.547862 0.079 Uiso 1 1 calc R U . . .
H40C H 0.733419 0.627716 0.552697 0.079 Uiso 1 1 calc R U . . .
C38 C 0.4509(5) 0.2853(4) 0.70081(19) 0.0494(10) Uani 1 1 d . . . . .
H38A H 0.460930 0.210062 0.719990 0.074 Uiso 1 1 calc R U . . .
H38B H 0.360242 0.330945 0.713990 0.074 Uiso 1 1 calc R U . . .
H38C H 0.527071 0.318270 0.712446 0.074 Uiso 1 1 calc R U . . .
C23 C 0.8179(6) -0.0973(4) 0.6637(2) 0.0585(12) Uani 1 1 d . . . . .
H23 H 0.832755 -0.160134 0.640218 0.070 Uiso 1 1 calc R U . . .
C24 C 0.8132(6) -0.1117(4) 0.7264(3) 0.0590(12) Uani 1 1 d . . . . .
H24 H 0.826998 -0.184271 0.745717 0.071 Uiso 1 1 calc R U . . .
C34 C 0.9758(6) 0.2044(4) 0.5245(3) 0.0619(13) Uani 1 1 d . . . . .
H34A H 0.991949 0.260366 0.550500 0.093 Uiso 1 1 calc R U . . .
H34B H 1.032294 0.207675 0.486512 0.093 Uiso 1 1 calc R U . . .
H34C H 1.002998 0.130365 0.545053 0.093 Uiso 1 1 calc R U . . .
C39 C 0.3727(6) 0.1825(4) 0.5683(2) 0.0598(13) Uani 1 1 d . . . . .
H39A H 0.375987 0.205522 0.525116 0.090 Uiso 1 1 calc R U . . .
H39B H 0.274713 0.188609 0.583162 0.090 Uiso 1 1 calc R U . . .
H39C H 0.424012 0.105239 0.574463 0.090 Uiso 1 1 calc R U . . .
C36 C 0.7184(8) 0.3674(5) 0.3527(2) 0.0699(16) Uani 1 1 d . . . . .
H36A H 0.797597 0.303449 0.356425 0.105 Uiso 1 1 calc R U . . .
H36B H 0.726752 0.407504 0.313237 0.105 Uiso 1 1 calc R U . . .
H36C H 0.630084 0.341516 0.356253 0.105 Uiso 1 1 calc R U . . .
C37 C 0.8722(6) 0.5487(5) 0.4187(3) 0.0708(16) Uani 1 1 d . . . . .
H37A H 0.859986 0.589692 0.455390 0.106 Uiso 1 1 calc R U . . .
H37B H 0.869109 0.601079 0.383100 0.106 Uiso 1 1 calc R U . . .
H37C H 0.963043 0.495935 0.418373 0.106 Uiso 1 1 calc R U . . .
C35 C 0.6935(8) 0.1359(4) 0.4617(2) 0.0706(17) Uani 1 1 d . . . . .
H35A H 0.687132 0.068283 0.486924 0.106 Uiso 1 1 calc R U . . .
H35B H 0.753325 0.115990 0.425297 0.106 Uiso 1 1 calc R U . . .
H35C H 0.599317 0.174379 0.450058 0.106 Uiso 1 1 calc R U . . .

loop_
_atom_site_aniso_label
_atom_site_aniso_U_11
_atom_site_aniso_U_22
_atom_site_aniso_U_33
_atom_site_aniso_U_23
_atom_site_aniso_U_13
_atom_site_aniso_U_12
Ga3 0.02487(19) 0.02233(18) 0.0237(2) 0.00339(14) 0.00131(15) -0.00059(14)
Ga2 0.0268(2) 0.02640(19) 0.0285(2) 0.00202(15) 0.00113(16) -0.00486(15)
Ga1 0.0321(2) 0.0274(2) 0.0248(2) -0.00010(15) 0.00121(16) -0.00509(15)
Ga4 0.0340(2) 0.02436(19) 0.0299(2) 0.00322(15) -0.00696(17) -0.00700(15)
Ga8 0.0570(3) 0.0321(2) 0.0301(2) 0.00669(17) -0.0049(2) -0.0153(2)
Ga7 0.0562(3) 0.0394(2) 0.0328(3) 0.01071(19) -0.0092(2) -0.0200(2)
Ga6 0.0601(3) 0.0428(3) 0.0312(3) 0.0107(2) 0.0045(2) -0.0108(2)
Ga5 0.0738(4) 0.0369(3) 0.0283(2) 0.00360(19) -0.0003(2) -0.0135(2)
O1 0.0248(10) 0.0214(10) 0.0290(11) 0.0036(8) -0.0015(9) 0.0013(8)
O4 0.0312(11) 0.0240(10) 0.0272(12) 0.0023(8) 0.0024(9) -0.0037(8)
O2 0.0307(11) 0.0263(11) 0.0279(12) 0.0069(9) -0.0006(9) 0.0014(9)
O3 0.0281(11) 0.0301(11) 0.0251(11) 0.0042(9) -0.0026(9) -0.0050(9)
O6 0.0531(16) 0.0352(13) 0.0329(13) 0.0061(10) -0.0057(12) -0.0130(11)
O5 0.0585(17) 0.0385(13) 0.0268(13) 0.0055(10) -0.0075(12) -0.0159(12)
O8 0.0697(19) 0.0374(13) 0.0270(13) 0.0096(10) -0.0023(13) -0.0162(13)
N1 0.0271(13) 0.0243(12) 0.0296(14) 0.0042(10) -0.0005(11) 0.0009(10)
O7 0.0532(16) 0.0372(13) 0.0354(14) 0.0093(11) -0.0051(12) -0.0151(12)
N2 0.0517(18) 0.0382(16) 0.0241(14) 0.0064(12) -0.0067(13) -0.0147(13)
C13 0.0283(15) 0.0223(13) 0.0276(16) 0.0057(11) -0.0003(12) -0.0020(11)
C7 0.0293(16) 0.0277(15) 0.0289(16) 0.0025(12) 0.0025(13) 0.0015(12)
C18 0.0333(17) 0.0320(16) 0.0301(17) 0.0059(13) 0.0030(14) -0.0021(13)
C1 0.0362(17) 0.0255(14) 0.0258(16) 0.0051(12) 0.0036(13) 0.0001(12)
C16 0.0300(17) 0.0410(19) 0.041(2) 0.0051(15) 0.0050(15) -0.0060(14)
C12 0.0301(16) 0.0346(17) 0.0394(19) 0.0012(14) -0.0001(14) -0.0041(13)
C33 0.046(2) 0.0351(17) 0.0288(17) 0.0021(14) 0.0028(15) -0.0118(15)
C15 0.047(2) 0.0396(19) 0.035(2) -0.0068(15) 0.0108(17) -0.0061(16)
C6 0.044(2) 0.0328(17) 0.0358(19) 0.0032(14) -0.0015(16) -0.0034(15)
C27 0.044(2) 0.0377(18) 0.0281(17) 0.0040(14) 0.0017(15) -0.0120(15)
C8 0.046(2) 0.0307(17) 0.0349(19) 0.0038(14) 0.0070(16) 0.0021(15)
C11 0.0232(16) 0.048(2) 0.051(2) -0.0071(17) 0.0029(15) -0.0018(14)
C14 0.0396(19) 0.0410(19) 0.042(2) 0.0030(16) -0.0103(16) -0.0107(15)
C21 0.052(2) 0.0383(19) 0.035(2) 0.0107(15) -0.0076(17) -0.0144(16)
C19 0.067(3) 0.0322(18) 0.039(2) -0.0061(15) -0.010(2) -0.0038(17)
C10 0.041(2) 0.043(2) 0.040(2) -0.0023(16) -0.0020(17) 0.0116(16)
C26 0.058(2) 0.052(2) 0.034(2) 0.0105(17) -0.0056(18) -0.0227(19)
C31 0.044(2) 0.041(2) 0.044(2) 0.0046(16) -0.0025(17) -0.0091(16)
C2 0.042(2) 0.0367(18) 0.042(2) 0.0083(16) 0.0037(17) -0.0043(15)
C5 0.066(3) 0.0366(19) 0.033(2) 0.0046(15) -0.0089(19) -0.0032(18)
C17 0.047(2) 0.0325(18) 0.048(2) -0.0095(16) 0.0009(18) -0.0096(15)
C9 0.059(2) 0.0290(17) 0.042(2) 0.0079(15) 0.0051(19) 0.0072(16)
C32 0.049(2) 0.0343(18) 0.038(2) 0.0037(15) -0.0021(17) -0.0090(15)
C20 0.041(2) 0.069(3) 0.051(3) 0.016(2) -0.0074(19) -0.028(2)
C28 0.040(2) 0.046(2) 0.044(2) -0.0058(17) 0.0037(17) -0.0103(16)
C22 0.071(3) 0.039(2) 0.043(2) 0.0093(17) -0.008(2) -0.0158(19)
C29 0.045(2) 0.055(2) 0.047(2) -0.0154(19) -0.0003(18) -0.0152(18)
C3 0.055(2) 0.044(2) 0.043(2) 0.0127(17) 0.0134(19) -0.0075(18)
C4 0.081(3) 0.0360(19) 0.0283(19) 0.0071(15) 0.007(2) -0.0053(19)
C30 0.044(2) 0.055(2) 0.045(2) 0.0017(18) -0.0068(18) -0.0166(18)
C25 0.063(3) 0.060(3) 0.043(2) 0.023(2) -0.012(2) -0.025(2)
C40 0.081(3) 0.0337(19) 0.047(2) 0.0052(17) -0.012(2) -0.020(2)
C38 0.060(3) 0.058(2) 0.033(2) 0.0072(18) -0.0029(18) -0.021(2)
C23 0.082(3) 0.039(2) 0.057(3) 0.0119(19) -0.010(2) -0.021(2)
C24 0.071(3) 0.042(2) 0.065(3) 0.023(2) -0.010(2) -0.021(2)
C34 0.074(3) 0.051(3) 0.053(3) 0.006(2) 0.010(2) -0.005(2)
C39 0.088(4) 0.048(2) 0.055(3) 0.018(2) -0.032(3) -0.038(2)
C36 0.115(5) 0.060(3) 0.029(2) -0.001(2) 0.008(3) -0.011(3)
C37 0.064(3) 0.065(3) 0.081(4) 0.025(3) 0.006(3) -0.024(3)
C35 0.132(5) 0.045(2) 0.039(2) -0.0020(19) -0.018(3) -0.025(3)

loop_
_atom_type_symbol
_atom_type_description
_atom_type_scat_dispersion_real
_atom_type_scat_dispersion_imag
_atom_type_scat_source
C C 0.0181 0.0091 'International Tables Vol C Tables 4.2.6.8 and 6.1.1.4'
H H 0.0000 0.0000 'International Tables Vol C Tables 4.2.6.8 and 6.1.1.4'
Ga Ga -1.2846 0.7763 'International Tables Vol C Tables 4.2.6.8 and 6.1.1.4'
N N 0.0311 0.0180 'International Tables Vol C Tables 4.2.6.8 and 6.1.1.4'
O O 0.0492 0.0322 'International Tables Vol C Tables 4.2.6.8 and 6.1.1.4'

loop_
_geom_angle_atom_site_label_1
_geom_angle_atom_site_label_2
_geom_angle_atom_site_label_3
_geom_angle
_geom_angle_site_symmetry_1
_geom_angle_site_symmetry_3
_geom_angle_publ_flag
O4 Ga3 O2 106.42(10) . . ?
O4 Ga3 O3 104.53(11) . . ?
O4 Ga3 C18 120.47(14) . . ?
O3 Ga3 O2 102.77(10) . . ?
O3 Ga3 C18 120.96(14) . . ?
C18 Ga3 O2 99.12(12) . . ?
O3 Ga2 O1 94.25(10) . . ?
O3 Ga2 C16 117.41(13) . . ?
O3 Ga2 C17 107.86(15) . . ?
C16 Ga2 O1 103.23(14) . . ?
C17 Ga2 O1 104.52(14) . . ?
C17 Ga2 C16 123.99(17) . . ?
O4 Ga1 O1 92.93(10) . . ?
O4 Ga1 C15 115.55(15) . . ?
O4 Ga1 C14 106.23(15) . . ?
C15 Ga1 O1 100.10(14) . . ?
C14 Ga1 O1 107.72(13) . . ?
C14 Ga1 C15 127.85(19) . . ?
O4 Ga4 O3 98.05(10) 2_667 . ?
O4 Ga4 C19 109.06(15) 2_667 . ?
O4 Ga4 C20 110.01(17) 2_667 . ?
O3 Ga4 C19 109.71(15) . . ?
O3 Ga4 C20 109.46(16) . . ?
C19 Ga4 C20 118.6(2) . . ?
O8 Ga8 O6 103.02(12) . . ?
O8 Ga8 C40 122.71(18) . . ?
O7 Ga8 O6 105.73(12) . . ?
O7 Ga8 O8 104.25(14) . . ?
O7 Ga8 C40 120.37(19) . . ?
C40 Ga8 O6 97.73(16) . . ?
O7 Ga7 O5 94.34(12) . . ?
O7 Ga7 C38 107.38(17) . . ?
O7 Ga7 C39 117.19(16) . . ?
C38 Ga7 O5 104.18(17) . . ?
C38 Ga7 C39 125.6(2) . . ?
C39 Ga7 O5 102.0(2) . . ?
O8 Ga6 O7 98.46(13) . 2_666 ?
O8 Ga6 C36 108.98(18) . . ?
O8 Ga6 C37 109.3(2) . . ?
O7 Ga6 C36 109.8(2) 2_666 . ?
O7 Ga6 C37 107.4(2) 2_666 . ?
C37 Ga6 C36 120.7(3) . . ?
O8 Ga5 O5 93.97(12) . . ?
O8 Ga5 C34 110.93(19) . . ?
O8 Ga5 C35 116.4(2) . . ?
C34 Ga5 O5 105.10(18) . . ?
C35 Ga5 O5 101.1(2) . . ?
C35 Ga5 C34 123.2(3) . . ?
Ga2 O1 Ga1 130.48(10) . . ?
N1 O1 Ga2 113.63(18) . . ?
N1 O1 Ga1 112.63(18) . . ?
Ga3 O4 Ga1 117.15(11) . . ?
Ga3 O4 Ga4 121.50(12) . 2_667 ?
Ga1 O4 Ga4 119.62(12) . 2_667 ?
C13 O2 Ga3 141.3(2) . . ?
Ga3 O3 Ga2 117.21(12) . . ?
Ga3 O3 Ga4 120.33(12) . . ?
Ga2 O3 Ga4 121.80(12) . . ?
C33 O6 Ga8 142.3(3) . . ?
Ga5 O5 Ga7 128.05(13) . . ?
N2 O5 Ga7 114.0(2) . . ?
N2 O5 Ga5 114.3(2) . . ?
Ga8 O8 Ga6 119.41(15) . . ?
Ga8 O8 Ga5 117.91(14) . . ?
Ga5 O8 Ga6 122.41(16) . . ?
O1 N1 C1 113.4(3) . . ?
C13 N1 O1 115.7(3) . . ?
C13 N1 C1 130.7(3) . . ?
Ga8 O7 Ga7 117.70(15) . . ?
Ga8 O7 Ga6 122.00(14) . 2_666 ?
Ga7 O7 Ga6 118.34(15) . 2_666 ?
O5 N2 C21 113.8(3) . . ?
C33 N2 O5 115.8(3) . . ?
C33 N2 C21 130.3(3) . . ?
O2 C13 N1 121.4(3) . . ?
O2 C13 C7 117.1(3) . . ?
N1 C13 C7 121.5(3) . . ?
C12 C7 C13 116.2(3) . . ?
C8 C7 C13 124.1(3) . . ?
C8 C7 C12 119.5(3) . . ?
Ga3 C18 H18A 109.5 . . ?
Ga3 C18 H18B 109.5 . . ?
Ga3 C18 H18C 109.5 . . ?
H18A C18 H18B 109.5 . . ?
H18A C18 H18C 109.5 . . ?
H18B C18 H18C 109.5 . . ?
C6 C1 N1 120.0(3) . . ?
C6 C1 C2 121.3(3) . . ?
C2 C1 N1 118.5(3) . . ?
Ga2 C16 H16A 109.5 . . ?
Ga2 C16 H16B 109.5 . . ?
Ga2 C16 H16C 109.5 . . ?
H16A C16 H16B 109.5 . . ?
H16A C16 H16C 109.5 . . ?
H16B C16 H16C 109.5 . . ?
C7 C12 H12 119.9 . . ?
C11 C12 C7 120.3(3) . . ?
C11 C12 H12 119.9 . . ?
O6 C33 N2 121.2(4) . . ?
O6 C33 C27 117.5(3) . . ?
N2 C33 C27 121.3(3) . . ?
Ga1 C15 H15A 109.5 . . ?
Ga1 C15 H15B 109.5 . . ?
Ga1 C15 H15C 109.5 . . ?
H15A C15 H15B 109.5 . . ?
H15A C15 H15C 109.5 . . ?
H15B C15 H15C 109.5 . . ?
C1 C6 H6 120.7 . . ?
C1 C6 C5 118.6(4) . . ?
C5 C6 H6 120.7 . . ?
C32 C27 C33 122.8(4) . . ?
C28 C27 C33 117.5(4) . . ?
C28 C27 C32 119.4(4) . . ?
C7 C8 H8 120.4 . . ?
C7 C8 C9 119.3(4) . . ?
C9 C8 H8 120.4 . . ?
C12 C11 H11 120.0 . . ?
C10 C11 C12 120.0(4) . . ?
C10 C11 H11 120.0 . . ?
Ga1 C14 H14A 109.5 . . ?
Ga1 C14 H14B 109.5 . . ?
Ga1 C14 H14C 109.5 . . ?
H14A C14 H14B 109.5 . . ?
H14A C14 H14C 109.5 . . ?
H14B C14 H14C 109.5 . . ?
C26 C21 N2 120.6(4) . . ?
C22 C21 N2 118.8(4) . . ?
C22 C21 C26 120.6(4) . . ?
Ga4 C19 H19A 109.5 . . ?
Ga4 C19 H19B 109.5 . . ?
Ga4 C19 H19C 109.5 . . ?
H19A C19 H19B 109.5 . . ?
H19A C19 H19C 109.5 . . ?
H19B C19 H19C 109.5 . . ?
C11 C10 H10 119.6 . . ?
C11 C10 C9 120.7(3) . . ?
C9 C10 H10 119.6 . . ?
C21 C26 H26 120.7 . . ?
C21 C26 C25 118.5(4) . . ?
C25 C26 H26 120.7 . . ?
C32 C31 H31 119.9 . . ?
C32 C31 C30 120.2(4) . . ?
C30 C31 H31 119.9 . . ?
C1 C2 H2 120.4 . . ?
C1 C2 C3 119.3(4) . . ?
C3 C2 H2 120.4 . . ?
C6 C5 H5 119.7 . . ?
C4 C5 C6 120.6(4) . . ?
C4 C5 H5 119.7 . . ?
Ga2 C17 H17A 109.5 . . ?
Ga2 C17 H17B 109.5 . . ?
Ga2 C17 H17C 109.5 . . ?
H17A C17 H17B 109.5 . . ?
H17A C17 H17C 109.5 . . ?
H17B C17 H17C 109.5 . . ?
C8 C9 H9 119.9 . . ?
C10 C9 C8 120.2(4) . . ?
C10 C9 H9 119.9 . . ?
C27 C32 H32 120.1 . . ?
C31 C32 C27 119.8(4) . . ?
C31 C32 H32 120.1 . . ?
Ga4 C20 H20A 109.5 . . ?
Ga4 C20 H20B 109.5 . . ?
Ga4 C20 H20C 109.5 . . ?
H20A C20 H20B 109.5 . . ?
H20A C20 H20C 109.5 . . ?
H20B C20 H20C 109.5 . . ?
C27 C28 H28 119.8 . . ?
C29 C28 C27 120.3(4) . . ?
C29 C28 H28 119.8 . . ?
C21 C22 H22 120.1 . . ?
C21 C22 C23 119.8(4) . . ?
C23 C22 H22 120.1 . . ?
C28 C29 H29 119.9 . . ?
C28 C29 C30 120.1(4) . . ?
C30 C29 H29 119.9 . . ?
C2 C3 H3 120.0 . . ?
C4 C3 C2 119.9(4) . . ?
C4 C3 H3 120.0 . . ?
C5 C4 H4 119.9 . . ?
C3 C4 C5 120.3(4) . . ?
C3 C4 H4 119.9 . . ?
C31 C30 H30 120.0 . . ?
C29 C30 C31 120.0(4) . . ?
C29 C30 H30 120.0 . . ?
C26 C25 H25 119.5 . . ?
C24 C25 C26 121.1(4) . . ?
C24 C25 H25 119.5 . . ?
Ga8 C40 H40A 109.5 . . ?
Ga8 C40 H40B 109.5 . . ?
Ga8 C40 H40C 109.5 . . ?
H40A C40 H40B 109.5 . . ?
H40A C40 H40C 109.5 . . ?
H40B C40 H40C 109.5 . . ?
Ga7 C38 H38A 109.5 . . ?
Ga7 C38 H38B 109.5 . . ?
Ga7 C38 H38C 109.5 . . ?
H38A C38 H38B 109.5 . . ?
H38A C38 H38C 109.5 . . ?
H38B C38 H38C 109.5 . . ?
C22 C23 H23 119.9 . . ?
C22 C23 C24 120.2(5) . . ?
C24 C23 H23 119.9 . . ?
C25 C24 C23 119.7(4) . . ?
C25 C24 H24 120.2 . . ?
C23 C24 H24 120.2 . . ?
Ga5 C34 H34A 109.5 . . ?
Ga5 C34 H34B 109.5 . . ?
Ga5 C34 H34C 109.5 . . ?
H34A C34 H34B 109.5 . . ?
H34A C34 H34C 109.5 . . ?
H34B C34 H34C 109.5 . . ?
Ga7 C39 H39A 109.5 . . ?
Ga7 C39 H39B 109.5 . . ?
Ga7 C39 H39C 109.5 . . ?
H39A C39 H39B 109.5 . . ?
H39A C39 H39C 109.5 . . ?
H39B C39 H39C 109.5 . . ?
Ga6 C36 H36A 109.5 . . ?
Ga6 C36 H36B 109.5 . . ?
Ga6 C36 H36C 109.5 . . ?
H36A C36 H36B 109.5 . . ?
H36A C36 H36C 109.5 . . ?
H36B C36 H36C 109.5 . . ?
Ga6 C37 H37A 109.5 . . ?
Ga6 C37 H37B 109.5 . . ?
Ga6 C37 H37C 109.5 . . ?
H37A C37 H37B 109.5 . . ?
H37A C37 H37C 109.5 . . ?
H37B C37 H37C 109.5 . . ?
Ga5 C35 H35A 109.5 . . ?
Ga5 C35 H35B 109.5 . . ?
Ga5 C35 H35C 109.5 . . ?
H35A C35 H35B 109.5 . . ?
H35A C35 H35C 109.5 . . ?
H35B C35 H35C 109.5 . . ?

loop_
_geom_bond_atom_site_label_1
_geom_bond_atom_site_label_2
_geom_bond_distance
_geom_bond_site_symmetry_2
_geom_bond_publ_flag
Ga3 O4 1.852(2) . ?
Ga3 O2 1.992(2) . ?
Ga3 O3 1.855(2) . ?
Ga3 C18 1.943(4) . ?
Ga2 O1 2.047(2) . ?
Ga2 O3 1.881(2) . ?
Ga2 C16 1.965(4) . ?
Ga2 C17 1.961(4) . ?
Ga1 O1 2.051(2) . ?
Ga1 O4 1.888(2) . ?
Ga1 C15 1.961(4) . ?
Ga1 C14 1.954(4) . ?
Ga4 O4 1.917(2) 2_667 ?
Ga4 O3 1.920(2) . ?
Ga4 C19 1.979(4) . ?
Ga4 C20 1.980(4) . ?
Ga8 O6 2.000(3) . ?
Ga8 O8 1.849(3) . ?
Ga8 O7 1.845(3) . ?
Ga8 C40 1.938(4) . ?
Ga7 O5 2.062(3) . ?
Ga7 O7 1.894(3) . ?
Ga7 C38 1.962(4) . ?
Ga7 C39 1.966(4) . ?
Ga6 O8 1.928(3) . ?
Ga6 O7 1.932(3) 2_666 ?
Ga6 C36 1.973(5) . ?
Ga6 C37 1.967(6) . ?
Ga5 O5 2.061(3) . ?
Ga5 O8 1.887(3) . ?
Ga5 C34 1.972(6) . ?
Ga5 C35 1.966(5) . ?
O1 N1 1.392(3) . ?
O2 C13 1.256(4) . ?
O6 C33 1.254(5) . ?
O5 N2 1.393(4) . ?
N1 C13 1.328(4) . ?
N1 C1 1.433(4) . ?
N2 C33 1.334(5) . ?
N2 C21 1.437(5) . ?
C13 C7 1.486(4) . ?
C7 C12 1.394(5) . ?
C7 C8 1.393(5) . ?
C18 H18A 0.9800 . ?
C18 H18B 0.9800 . ?
C18 H18C 0.9800 . ?
C1 C6 1.378(6) . ?
C1 C2 1.389(5) . ?
C16 H16A 0.9800 . ?
C16 H16B 0.9800 . ?
C16 H16C 0.9800 . ?
C12 H12 0.9500 . ?
C12 C11 1.388(5) . ?
C33 C27 1.483(6) . ?
C15 H15A 0.9800 . ?
C15 H15B 0.9800 . ?
C15 H15C 0.9800 . ?
C6 H6 0.9500 . ?
C6 C5 1.392(6) . ?
C27 C32 1.399(6) . ?
C27 C28 1.385(6) . ?
C8 H8 0.9500 . ?
C8 C9 1.398(5) . ?
C11 H11 0.9500 . ?
C11 C10 1.362(6) . ?
C14 H14A 0.9800 . ?
C14 H14B 0.9800 . ?
C14 H14C 0.9800 . ?
C21 C26 1.395(6) . ?
C21 C22 1.382(6) . ?
C19 H19A 0.9800 . ?
C19 H19B 0.9800 . ?
C19 H19C 0.9800 . ?
C10 H10 0.9500 . ?
C10 C9 1.381(7) . ?
C26 H26 0.9500 . ?
C26 C25 1.396(6) . ?
C31 H31 0.9500 . ?
C31 C32 1.382(6) . ?
C31 C30 1.383(6) . ?
C2 H2 0.9500 . ?
C2 C3 1.397(6) . ?
C5 H5 0.9500 . ?
C5 C4 1.389(7) . ?
C17 H17A 0.9800 . ?
C17 H17B 0.9800 . ?
C17 H17C 0.9800 . ?
C9 H9 0.9500 . ?
C32 H32 0.9500 . ?
C20 H20A 0.9800 . ?
C20 H20B 0.9800 . ?
C20 H20C 0.9800 . ?
C28 H28 0.9500 . ?
C28 C29 1.381(6) . ?
C22 H22 0.9500 . ?
C22 C23 1.386(6) . ?
C29 H29 0.9500 . ?
C29 C30 1.382(6) . ?
C3 H3 0.9500 . ?
C3 C4 1.368(7) . ?
C4 H4 0.9500 . ?
C30 H30 0.9500 . ?
C25 H25 0.9500 . ?
C25 C24 1.372(8) . ?
C40 H40A 0.9800 . ?
C40 H40B 0.9800 . ?
C40 H40C 0.9800 . ?
C38 H38A 0.9800 . ?
C38 H38B 0.9800 . ?
C38 H38C 0.9800 . ?
C23 H23 0.9500 . ?
C23 C24 1.389(8) . ?
C24 H24 0.9500 . ?
C34 H34A 0.9800 . ?
C34 H34B 0.9800 . ?
C34 H34C 0.9800 . ?
C39 H39A 0.9800 . ?
C39 H39B 0.9800 . ?
C39 H39C 0.9800 . ?
C36 H36A 0.9800 . ?
C36 H36B 0.9800 . ?
C36 H36C 0.9800 . ?
C37 H37A 0.9800 . ?
C37 H37B 0.9800 . ?
C37 H37C 0.9800 . ?
C35 H35A 0.9800 . ?
C35 H35B 0.9800 . ?
C35 H35C 0.9800 . ?

loop_
_geom_torsion_atom_site_label_1
_geom_torsion_atom_site_label_2
_geom_torsion_atom_site_label_3
_geom_torsion_atom_site_label_4
_geom_torsion
_geom_torsion_site_symmetry_1
_geom_torsion_site_symmetry_2
_geom_torsion_site_symmetry_3
_geom_torsion_site_symmetry_4
_geom_torsion_publ_flag
Ga3 O2 C13 N1 3.5(6) . . . . ?
Ga3 O2 C13 C7 -175.3(3) . . . . ?
Ga2 O1 N1 C13 -77.8(3) . . . . ?
Ga2 O1 N1 C1 107.3(3) . . . . ?
Ga1 O1 N1 C13 84.0(3) . . . . ?
Ga1 O1 N1 C1 -90.9(3) . . . . ?
Ga8 O6 C33 N2 -5.0(7) . . . . ?
Ga8 O6 C33 C27 175.4(3) . . . . ?
Ga7 O5 N2 C33 -85.3(3) . . . . ?
Ga7 O5 N2 C21 90.7(3) . . . . ?
Ga5 O5 N2 C33 74.9(4) . . . . ?
Ga5 O5 N2 C21 -109.2(3) . . . . ?
O1 Ga2 O3 Ga3 -14.34(14) . . . . ?
O1 Ga2 O3 Ga4 174.91(13) . . . . ?
O1 Ga1 O4 Ga3 20.99(14) . . . . ?
O1 Ga1 O4 Ga4 -173.76(13) . . . 2_667 ?
O1 N1 C13 O2 -4.4(5) . . . . ?
O1 N1 C13 C7 174.3(3) . . . . ?
O1 N1 C1 C6 124.4(3) . . . . ?
O1 N1 C1 C2 -50.6(4) . . . . ?
O4 Ga3 O3 Ga2 71.00(14) . . . . ?
O4 Ga3 O3 Ga4 -118.11(14) . . . . ?
O2 Ga3 O4 Ga1 31.91(16) . . . . ?
O2 Ga3 O4 Ga4 -133.05(13) . . . 2_667 ?
O2 Ga3 O3 Ga2 -39.99(15) . . . . ?
O2 Ga3 O3 Ga4 130.90(13) . . . . ?
O2 C13 C7 C12 -31.5(5) . . . . ?
O2 C13 C7 C8 143.7(4) . . . . ?
O3 Ga3 O4 Ga1 -76.42(14) . . . . ?
O3 Ga3 O4 Ga4 118.62(14) . . . 2_667 ?
O6 Ga8 O8 Ga6 -137.86(17) . . . . ?
O6 Ga8 O8 Ga5 36.3(2) . . . . ?
O6 Ga8 O7 Ga7 -36.25(19) . . . . ?
O6 Ga8 O7 Ga6 127.54(16) . . . 2_666 ?
O6 C33 C27 C32 -136.7(4) . . . . ?
O6 C33 C27 C28 37.7(5) . . . . ?
O5 Ga7 O7 Ga8 -15.41(17) . . . . ?
O5 Ga7 O7 Ga6 -179.81(16) . . . 2_666 ?
O5 Ga5 O8 Ga8 17.57(19) . . . . ?
O5 Ga5 O8 Ga6 -168.45(19) . . . . ?
O5 N2 C33 O6 7.0(5) . . . . ?
O5 N2 C33 C27 -173.4(3) . . . . ?
O5 N2 C21 C26 -135.0(4) . . . . ?
O5 N2 C21 C22 41.5(5) . . . . ?
O8 Ga8 O7 Ga7 71.99(18) . . . . ?
O8 Ga8 O7 Ga6 -124.22(17) . . . 2_666 ?
N1 C13 C7 C12 149.7(3) . . . . ?
N1 C13 C7 C8 -35.1(6) . . . . ?
N1 C1 C6 C5 -175.9(3) . . . . ?
N1 C1 C2 C3 175.8(3) . . . . ?
O7 Ga8 O8 Ga6 111.90(18) . . . . ?
O7 Ga8 O8 Ga5 -73.9(2) . . . . ?
N2 C33 C27 C32 43.7(6) . . . . ?
N2 C33 C27 C28 -142.0(4) . . . . ?
N2 C21 C26 C25 179.3(4) . . . . ?
N2 C21 C22 C23 -178.0(5) . . . . ?
C13 N1 C1 C6 -49.5(5) . . . . ?
C13 N1 C1 C2 135.5(4) . . . . ?
C13 C7 C12 C11 176.6(4) . . . . ?
C13 C7 C8 C9 -175.4(4) . . . . ?
C7 C12 C11 C10 -1.2(6) . . . . ?
C7 C8 C9 C10 -0.5(7) . . . . ?
C18 Ga3 O4 Ga1 143.32(15) . . . . ?
C18 Ga3 O4 Ga4 -21.6(2) . . . 2_667 ?
C18 Ga3 O3 Ga2 -148.98(15) . . . . ?
C18 Ga3 O3 Ga4 21.9(2) . . . . ?
C1 N1 C13 O2 169.4(3) . . . . ?
C1 N1 C13 C7 -11.9(6) . . . . ?
C1 C6 C5 C4 0.6(6) . . . . ?
C1 C2 C3 C4 -0.2(6) . . . . ?
C16 Ga2 O3 Ga3 -121.62(17) . . . . ?
C16 Ga2 O3 Ga4 67.6(2) . . . . ?
C12 C7 C8 C9 -0.4(6) . . . . ?
C12 C11 C10 C9 0.3(7) . . . . ?
C33 N2 C21 C26 40.3(7) . . . . ?
C33 N2 C21 C22 -143.3(5) . . . . ?
C33 C27 C32 C31 175.8(4) . . . . ?
C33 C27 C28 C29 -177.3(4) . . . . ?
C15 Ga1 O4 Ga3 123.64(17) . . . . ?
C15 Ga1 O4 Ga4 -71.11(19) . . . 2_667 ?
C6 C1 C2 C3 0.8(6) . . . . ?
C6 C5 C4 C3 0.0(6) . . . . ?
C27 C28 C29 C30 2.3(7) . . . . ?
C8 C7 C12 C11 1.3(6) . . . . ?
C11 C10 C9 C8 0.6(7) . . . . ?
C14 Ga1 O4 Ga3 -88.42(17) . . . . ?
C14 Ga1 O4 Ga4 76.83(18) . . . 2_667 ?
C21 N2 C33 O6 -168.1(4) . . . . ?
C21 N2 C33 C27 11.5(6) . . . . ?
C21 C26 C25 C24 -2.1(7) . . . . ?
C21 C22 C23 C24 -0.6(8) . . . . ?
C26 C21 C22 C23 -1.6(7) . . . . ?
C26 C25 C24 C23 -0.1(8) . . . . ?
C2 C1 C6 C5 -1.0(5) . . . . ?
C2 C3 C4 C5 -0.2(7) . . . . ?
C17 Ga2 O3 Ga3 92.41(18) . . . . ?
C17 Ga2 O3 Ga4 -78.34(19) . . . . ?
C32 C27 C28 C29 -2.7(6) . . . . ?
C32 C31 C30 C29 -0.4(7) . . . . ?
C28 C27 C32 C31 1.6(6) . . . . ?
C28 C29 C30 C31 -0.8(7) . . . . ?
C22 C21 C26 C25 2.9(7) . . . . ?
C22 C23 C24 C25 1.5(8) . . . . ?
C30 C31 C32 C27 0.0(6) . . . . ?
C40 Ga8 O8 Ga6 -29.6(3) . . . . ?
C40 Ga8 O8 Ga5 144.5(2) . . . . ?
C40 Ga8 O7 Ga7 -145.3(2) . . . . ?
C40 Ga8 O7 Ga6 18.4(3) . . . 2_666 ?
C38 Ga7 O7 Ga8 90.9(2) . . . . ?
C38 Ga7 O7 Ga6 -73.5(2) . . . 2_666 ?
C34 Ga5 O8 Ga8 -90.3(2) . . . . ?
C34 Ga5 O8 Ga6 83.7(3) . . . . ?
C39 Ga7 O7 Ga8 -121.3(3) . . . . ?
C39 Ga7 O7 Ga6 74.3(3) . . . 2_666 ?
C35 Ga5 O8 Ga8 122.1(3) . . . . ?
C35 Ga5 O8 Ga6 -63.9(3) . . . . ?
